data_7015307
loop_
_publ_author_name
'Xiao, Zhiyin'
'Wei, Zhenhong'
'Long, Li'
'Wang, Yongli'
'Evans, David J.'
'Liu, Xiaoming'

_publ_section_title
;
 Diiron carbonyl complexes possessing a {Fe(II)Fe(II)} core: synthesis,
 characterisation, and electrochemical investigation.
;
_journal_issue 16
_journal_name_full 'Dalton transactions (Cambridge, England : 2003)'
_journal_page_first 4291
_journal_page_last 4299
_journal_paper_doi 10.1039/c0dt01465f
_journal_volume 40
_journal_year 2011
_chemical_formula_moiety 'C14 H21 Fe2 I O5 S3'
_chemical_formula_sum 'C14 H21 Fe2 I O5 S3'
_chemical_formula_weight 604.12
_chemical_name_common 'Complex 6'
_chemical_name_systematic
;
?
;
_space_group_IT_number 14
_symmetry_cell_setting monoclinic
_symmetry_space_group_name_Hall '-P 2ybc'
_symmetry_space_group_name_H-M 'P 1 21/c 1'
_atom_sites_solution_hydrogens geom
_atom_sites_solution_primary direct
_atom_sites_solution_secondary difmap
_audit_creation_method SHELXL-97
_cell_angle_alpha 90.00
_cell_angle_beta 110.859(18)
_cell_angle_gamma 90.00
_cell_formula_units_Z 4
_cell_length_a 8.921(4)
_cell_length_b 15.049(7)
_cell_length_c 18.133(7)
_cell_measurement_reflns_used 5389
_cell_measurement_temperature 296(2)
_cell_measurement_theta_max 28.08
_cell_measurement_theta_min 2.40
_cell_volume 2274.8(17)
_computing_cell_refinement 'Bruker SMART'
_computing_data_collection 'Bruker SMART'
_computing_data_reduction 'Bruker SAINT'
_computing_molecular_graphics 'SHELXL-97 (Sheldrick, 1997)'
_computing_publication_material 'SHELXL-97 (Sheldrick, 1997)'
_computing_structure_refinement 'SHELXL-97 (Sheldrick, 1997)'
_computing_structure_solution 'SHELXS-97 (Sheldrick, 1990)'
_diffrn_ambient_temperature 296(2)
_diffrn_measured_fraction_theta_full 0.918
_diffrn_measured_fraction_theta_max 0.918
_diffrn_measurement_device_type 'Bruker Apex-II CCD diffractometer'
_diffrn_measurement_method 'Thin slice \f & \w scans'
_diffrn_radiation_monochromator graphite
_diffrn_radiation_source 'fine-focus sealed tube'
_diffrn_radiation_type MoK\a
_diffrn_radiation_wavelength 0.71073
_diffrn_reflns_av_R_equivalents 0.0824
_diffrn_reflns_av_sigmaI/netI 0.0990
_diffrn_reflns_limit_h_max 11
_diffrn_reflns_limit_h_min -11
_diffrn_reflns_limit_k_max 20
_diffrn_reflns_limit_k_min -20
_diffrn_reflns_limit_l_max 24
_diffrn_reflns_limit_l_min -24
_diffrn_reflns_number 13118
_diffrn_reflns_theta_full 28.40
_diffrn_reflns_theta_max 28.40
_diffrn_reflns_theta_min 2.44
_diffrn_standards_decay_% none
_diffrn_standards_interval_count 0
_diffrn_standards_interval_time 0
_diffrn_standards_number 0
_exptl_absorpt_coefficient_mu 2.926
_exptl_absorpt_correction_T_max 0.746
_exptl_absorpt_correction_T_min 0.518
_exptl_absorpt_correction_type multi-scan
_exptl_absorpt_process_details 'SADABS, v2.10 (Sheldrick, G.M., 2003)'
_exptl_crystal_colour black
_exptl_crystal_density_diffrn 1.764
_exptl_crystal_density_method 'not measured'
_exptl_crystal_description block
_exptl_crystal_F_000 1192.0
_exptl_crystal_size_max 0.36
_exptl_crystal_size_mid 0.19
_exptl_crystal_size_min 0.1
_refine_diff_density_max 3.083
_refine_diff_density_min -1.986
_refine_diff_density_rms 0.237
_refine_ls_extinction_method none
_refine_ls_goodness_of_fit_ref 0.957
_refine_ls_hydrogen_treatment constr
_refine_ls_matrix_type full
_refine_ls_number_parameters 207
_refine_ls_number_reflns 5237
_refine_ls_number_restraints 15
_refine_ls_restrained_S_all 0.956
_refine_ls_R_factor_all 0.1829
_refine_ls_R_factor_gt 0.1081
_refine_ls_shift/su_max 0.020
_refine_ls_shift/su_mean 0.000
_refine_ls_structure_factor_coef Fsqd
_refine_ls_weighting_details 'calc w=1/[\s^2^(Fo^2^)+(0.1423P)^2^+51.6203P] where P=(Fo^2^+2Fc^2^)/3'
_refine_ls_weighting_scheme calc
_refine_ls_wR_factor_gt 0.2712
_refine_ls_wR_factor_ref 0.3362
_reflns_number_gt 2753
_reflns_number_total 5706
_reflns_threshold_expression >2sigma(I)
_cod_data_source_file c0dt01465f.txt
_cod_data_source_block t
_cod_depositor_comments
;
The following automatic conversions were performed:
'_symmetry_cell_setting' value 'Monoclinic' changed to 'monoclinic'
according to '/home/saulius/struct/CIF-dictionaries/cif_core.dic'
dictionary named 'cif_core.dic' version 2.4.1 from
2010-06-29.

'_exptl_absorpt_correction_type' value 'Multi-scan' changed
to 'multi-scan' according to
'/home/saulius/struct/CIF-dictionaries/cif_core.dic' dictionary named
'cif_core.dic' version 2.4.1 from 2010-06-29.

Automatic conversion script
Id: cif_fix_enum 1555 2011-01-17 13:19:09Z saulius 
;
_cod_original_sg_symbol_H-M 'P 21/c'
_cod_database_code 7015307

loop_
_symmetry_equiv_pos_as_xyz
'x, y, z'
'-x, y+1/2, -z+1/2'
'-x, -y, -z'
'x, -y-1/2, z-1/2'

loop_
_atom_site_label
_atom_site_type_symbol
_atom_site_fract_x
_atom_site_fract_y
_atom_site_fract_z
_atom_site_U_iso_or_equiv
_atom_site_adp_type
_atom_site_occupancy
_atom_site_symmetry_multiplicity
_atom_site_calc_flag
_atom_site_refinement_flags
_atom_site_disorder_assembly
_atom_site_disorder_group
I1 I 0.46397(15) 0.83208(9) 0.15599(9) 0.0809(5) Uani 1 1 d . . .
Fe2 Fe -0.0147(2) 0.70230(13) 0.21390(12) 0.0432(5) Uani 1 1 d . . .
Fe1 Fe 0.1608(2) 0.83301(12) 0.14130(11) 0.0399(5) Uani 1 1 d . . .
S1 S 0.1066(5) 0.6814(2) 0.1205(2) 0.0509(9) Uani 1 1 d . B .
S3 S 0.2137(4) 0.7888(2) 0.2699(2) 0.0436(8) Uani 1 1 d . . .
S2 S -0.0962(4) 0.8313(2) 0.1418(2) 0.0415(7) Uani 1 1 d . . .
O4 O -0.1724(16) 0.7577(10) 0.3239(8) 0.086(4) Uani 1 1 d U . .
O5 O 0.1580(14) 0.5574(8) 0.3178(7) 0.070(3) Uani 1 1 d DU . .
O3 O -0.2895(17) 0.5970(9) 0.1169(9) 0.094(5) Uani 1 1 d . . .
O2 O 0.2109(15) 1.0150(9) 0.1776(7) 0.068(4) Uani 1 1 d . . .
O1 O 0.104(2) 0.8631(10) -0.0165(7) 0.062(5) Uani 1 1 d . . .
C4 C -0.1125(19) 0.7372(10) 0.2812(10) 0.056(4) Uani 1 1 d U . .
C5 C 0.090(2) 0.6098(12) 0.2782(11) 0.070(3) Uani 1 1 d DU . .
C3 C -0.187(2) 0.6372(11) 0.1536(10) 0.058(4) Uani 1 1 d . . .
C2 C 0.1861(18) 0.9542(14) 0.1628(9) 0.054(4) Uani 1 1 d . . .
C6 C 0.384(3) 0.8499(13) 0.4567(10) 0.079(3) Uani 1 1 d . . .
H6A H 0.4372 0.8247 0.4238 0.119 Uiso 1 1 calc R . .
H6B H 0.4028 0.8130 0.5022 0.119 Uiso 1 1 calc R . .
H6C H 0.4262 0.9083 0.4732 0.119 Uiso 1 1 calc R . .
C7 C 0.204(3) 0.8559(13) 0.4103(10) 0.079(3) Uani 1 1 d . . .
H7A H 0.1544 0.7993 0.4126 0.095 Uiso 1 1 calc R . .
H7B H 0.1573 0.9005 0.4339 0.095 Uiso 1 1 calc R . .
C8 C 0.173(3) 0.8800(13) 0.3252(10) 0.079(3) Uani 1 1 d . . .
H8A H 0.2395 0.9303 0.3235 0.095 Uiso 1 1 calc R . .
H8B H 0.0617 0.8978 0.3005 0.095 Uiso 1 1 calc R . .
C9 C -0.432(3) 0.8817(16) -0.0787(12) 0.095(7) Uani 1 1 d . . .
H9A H -0.3894 0.8497 -0.1125 0.143 Uiso 1 1 calc R . .
H9B H -0.4759 0.9372 -0.1030 0.143 Uiso 1 1 calc R . .
H9C H -0.5150 0.8472 -0.0703 0.143 Uiso 1 1 calc R . .
C10 C -0.298(2) 0.8995(12) 0.0007(10) 0.067(5) Uani 1 1 d . . .
H10A H -0.3369 0.9382 0.0328 0.081 Uiso 1 1 calc R . .
H10B H -0.2084 0.9285 -0.0078 0.081 Uiso 1 1 calc R . .
C11 C -0.2436(18) 0.8098(10) 0.0432(9) 0.054(4) Uani 1 1 d . . .
H11A H -0.1962 0.7731 0.0133 0.065 Uiso 1 1 calc R . .
H11B H -0.3352 0.7784 0.0475 0.065 Uiso 1 1 calc R . .
C14 C 0.285(3) 0.6110(13) 0.1611(14) 0.087(5) Uani 1 1 d . . .
H14A H 0.3509 0.6204 0.1295 0.105 Uiso 1 1 calc R A 1
H14B H 0.3450 0.6324 0.2138 0.105 Uiso 1 1 calc R A 1
C1 C 0.115(2) 0.8582(13) 0.0232(15) 0.064(6) Uani 1 1 d . . .
C12 C 0.384(6) 0.464(3) 0.146(3) 0.087(5) Uani 0.46(3) 1 d P B 1
H12A H 0.3300 0.4247 0.1026 0.131 Uiso 0.46(3) 1 calc PR B 1
H12B H 0.4475 0.4296 0.1906 0.131 Uiso 0.46(3) 1 calc PR B 1
H12C H 0.4522 0.5035 0.1305 0.131 Uiso 0.46(3) 1 calc PR B 1
C13 C 0.263(7) 0.516(3) 0.166(4) 0.087(5) Uani 0.46(3) 1 d P B 1
H13A H 0.1568 0.4998 0.1310 0.105 Uiso 0.46(3) 1 calc PR B 1
H13B H 0.2714 0.5013 0.2196 0.105 Uiso 0.46(3) 1 calc PR B 1
C12A C 0.215(5) 0.471(2) 0.081(3) 0.087(5) Uani 0.54(3) 1 d P B 2
H12D H 0.2497 0.4984 0.0418 0.131 Uiso 0.54(3) 1 calc PR B 2
H12E H 0.1076 0.4494 0.0563 0.131 Uiso 0.54(3) 1 calc PR B 2
H12F H 0.2852 0.4220 0.1045 0.131 Uiso 0.54(3) 1 calc PR B 2
C13A C 0.219(6) 0.517(3) 0.124(3) 0.087(5) Uani 0.54(3) 1 d P B 2
H13C H 0.2574 0.4794 0.1703 0.105 Uiso 0.54(3) 1 calc PR B 2
H13D H 0.1056 0.5238 0.1135 0.105 Uiso 0.54(3) 1 calc PR B 2

loop_
_atom_site_aniso_label
_atom_site_aniso_U_11
_atom_site_aniso_U_22
_atom_site_aniso_U_33
_atom_site_aniso_U_23
_atom_site_aniso_U_13
_atom_site_aniso_U_12
I1 0.0642(8) 0.0882(9) 0.1012(11) -0.0026(7) 0.0430(7) -0.0014(6)
Fe2 0.0478(11) 0.0461(10) 0.0369(11) 0.0054(8) 0.0167(8) -0.0007(8)
Fe1 0.0480(11) 0.0428(10) 0.0341(11) -0.0012(8) 0.0209(8) -0.0037(8)
S1 0.066(2) 0.0478(19) 0.043(2) -0.0073(15) 0.0240(17) -0.0036(16)
S3 0.0480(18) 0.0473(18) 0.0341(18) -0.0006(14) 0.0130(14) 0.0000(14)
S2 0.0474(18) 0.0429(16) 0.0359(18) 0.0028(13) 0.0169(14) 0.0007(13)
O4 0.086(9) 0.113(10) 0.078(9) 0.011(8) 0.053(7) 0.019(8)
O5 0.078(7) 0.063(6) 0.069(7) 0.023(5) 0.026(5) 0.006(5)
O3 0.086(9) 0.070(8) 0.097(11) 0.018(7) -0.005(8) -0.024(7)
O2 0.096(9) 0.063(7) 0.041(7) 0.006(5) 0.020(6) -0.044(7)
O1 0.114(12) 0.065(7) 0.036(8) 0.001(6) 0.060(9) -0.012(6)
C4 0.059(9) 0.059(9) 0.059(10) 0.019(7) 0.031(7) 0.002(7)
C5 0.078(7) 0.063(6) 0.069(7) 0.023(5) 0.026(5) 0.006(5)
C3 0.064(10) 0.061(9) 0.044(9) 0.014(7) 0.012(7) -0.010(8)
C2 0.046(8) 0.090(13) 0.029(8) 0.022(8) 0.016(6) 0.016(8)
C6 0.119(9) 0.079(7) 0.037(5) -0.004(5) 0.024(6) 0.008(6)
C7 0.119(9) 0.079(7) 0.037(5) -0.004(5) 0.024(6) 0.008(6)
C8 0.119(9) 0.079(7) 0.037(5) -0.004(5) 0.024(6) 0.008(6)
C9 0.102(16) 0.104(16) 0.064(13) 0.036(12) 0.010(11) -0.003(13)
C10 0.064(10) 0.072(11) 0.057(11) 0.024(8) 0.010(8) 0.001(8)
C11 0.052(8) 0.062(9) 0.046(9) 0.015(7) 0.015(7) -0.004(7)
C14 0.106(11) 0.064(7) 0.113(14) 0.000(9) 0.065(11) 0.013(8)
C1 0.042(9) 0.049(10) 0.088(18) -0.037(11) 0.007(11) -0.004(7)
C12 0.106(11) 0.064(7) 0.113(14) 0.000(9) 0.065(11) 0.013(8)
C13 0.106(11) 0.064(7) 0.113(14) 0.000(9) 0.065(11) 0.013(8)
C12A 0.106(11) 0.064(7) 0.113(14) 0.000(9) 0.065(11) 0.013(8)
C13A 0.106(11) 0.064(7) 0.113(14) 0.000(9) 0.065(11) 0.013(8)

loop_
_atom_type_symbol
_atom_type_description
_atom_type_scat_dispersion_real
_atom_type_scat_dispersion_imag
_atom_type_scat_source
C C 0.0033 0.0016 'International Tables Vol C Tables 4.2.6.8 and 6.1.1.4'
Fe Fe 0.3463 0.8444 'International Tables Vol C Tables 4.2.6.8 and 6.1.1.4'
I I -0.4742 1.8119 'International Tables Vol C Tables 4.2.6.8 and 6.1.1.4'
O O 0.0106 0.0060 'International Tables Vol C Tables 4.2.6.8 and 6.1.1.4'
S S 0.1246 0.1234 'International Tables Vol C Tables 4.2.6.8 and 6.1.1.4'
H H 0.0000 0.0000 'International Tables Vol C Tables 4.2.6.8 and 6.1.1.4'

loop_
_geom_angle_atom_site_label_1
_geom_angle_atom_site_label_2
_geom_angle_atom_site_label_3
_geom_angle
_geom_angle_site_symmetry_1
_geom_angle_site_symmetry_3
_geom_angle_publ_flag
C4 Fe2 C3 93.2(8) . . ?
C4 Fe2 C5 92.8(8) . . ?
C3 Fe2 C5 95.9(8) . . ?
C4 Fe2 S2 90.4(5) . . ?
C3 Fe2 S2 94.8(5) . . ?
C5 Fe2 S2 168.6(6) . . ?
C4 Fe2 S3 95.8(5) . . ?
C3 Fe2 S3 169.6(5) . . ?
C5 Fe2 S3 88.8(6) . . ?
S2 Fe2 S3 80.02(14) . . ?
C4 Fe2 S1 170.7(5) . . ?
C3 Fe2 S1 90.0(6) . . ?
C5 Fe2 S1 95.5(6) . . ?
S2 Fe2 S1 80.55(14) . . ?
S3 Fe2 S1 80.29(14) . . ?
C2 Fe1 C1 90.1(7) . . ?
C2 Fe1 S2 93.3(5) . . ?
C1 Fe1 S2 100.2(5) . . ?
C2 Fe1 S3 96.0(4) . . ?
C1 Fe1 S3 173.7(5) . . ?
S2 Fe1 S3 80.69(13) . . ?
C2 Fe1 S1 173.5(5) . . ?
C1 Fe1 S1 93.4(5) . . ?
S2 Fe1 S1 80.78(14) . . ?
S3 Fe1 S1 80.64(14) . . ?
C2 Fe1 I1 86.6(5) . . ?
C1 Fe1 I1 85.5(5) . . ?
S2 Fe1 I1 174.28(12) . . ?
S3 Fe1 I1 93.63(11) . . ?
S1 Fe1 I1 99.10(12) . . ?
C14 S1 Fe2 110.2(7) . . ?
C14 S1 Fe1 113.6(7) . . ?
Fe2 S1 Fe1 82.77(13) . . ?
C8 S3 Fe1 109.4(6) . . ?
C8 S3 Fe2 110.4(8) . . ?
Fe1 S3 Fe2 83.58(13) . . ?
C11 S2 Fe1 111.7(5) . . ?
C11 S2 Fe2 112.1(5) . . ?
Fe1 S2 Fe2 84.16(13) . . ?
O4 C4 Fe2 178.8(15) . . ?
O5 C5 Fe2 176.7(18) . . ?
O3 C3 Fe2 179.2(19) . . ?
O2 C2 Fe1 173.7(17) . . ?
C7 C6 H6A 109.5 . . ?
C7 C6 H6B 109.5 . . ?
H6A C6 H6B 109.5 . . ?
C7 C6 H6C 109.5 . . ?
H6A C6 H6C 109.5 . . ?
H6B C6 H6C 109.5 . . ?
C8 C7 C6 110.8(18) . . ?
C8 C7 H7A 109.5 . . ?
C6 C7 H7A 109.5 . . ?
C8 C7 H7B 109.5 . . ?
C6 C7 H7B 109.5 . . ?
H7A C7 H7B 108.1 . . ?
C7 C8 S3 112.5(13) . . ?
C7 C8 H8A 109.1 . . ?
S3 C8 H8A 109.1 . . ?
C7 C8 H8B 109.1 . . ?
S3 C8 H8B 109.1 . . ?
H8A C8 H8B 107.8 . . ?
C10 C9 H9A 109.5 . . ?
C10 C9 H9B 109.5 . . ?
H9A C9 H9B 109.5 . . ?
C10 C9 H9C 109.5 . . ?
H9A C9 H9C 109.5 . . ?
H9B C9 H9C 109.5 . . ?
C9 C10 C11 108.5(15) . . ?
C9 C10 H10A 110.0 . . ?
C11 C10 H10A 110.0 . . ?
C9 C10 H10B 110.0 . . ?
C11 C10 H10B 110.0 . . ?
H10A C10 H10B 108.4 . . ?
C10 C11 S2 108.8(11) . . ?
C10 C11 H11A 109.9 . . ?
S2 C11 H11A 109.9 . . ?
C10 C11 H11B 109.9 . . ?
S2 C11 H11B 109.9 . . ?
H11A C11 H11B 108.3 . . ?
C13 C14 C13A 27(3) . . ?
C13 C14 S1 119(3) . . ?
C13A C14 S1 102(2) . . ?
C13 C14 H14A 107.6 . . ?
C13A C14 H14A 94.8 . . ?
S1 C14 H14A 107.6 . . ?
C13 C14 H14B 107.6 . . ?
C13A C14 H14B 135.0 . . ?
S1 C14 H14B 107.6 . . ?
H14A C14 H14B 107.0 . . ?
O1 C1 Fe1 175(3) . . ?
C14 C13 C12 113(4) . . ?
C14 C13 H13A 109.1 . . ?
C12 C13 H13A 109.1 . . ?
C14 C13 H13B 109.1 . . ?
C12 C13 H13B 109.1 . . ?
H13A C13 H13B 107.8 . . ?
C13A C12A H12D 109.5 . . ?
C13A C12A H12E 109.5 . . ?
H12D C12A H12E 109.5 . . ?
C13A C12A H12F 109.5 . . ?
H12D C12A H12F 109.5 . . ?
H12E C12A H12F 109.5 . . ?
C12A C13A C14 146(5) . . ?
C12A C13A H13C 100.4 . . ?
C14 C13A H13C 100.4 . . ?
C12A C13A H13D 100.4 . . ?
C14 C13A H13D 100.4 . . ?
H13C C13A H13D 104.3 . . ?

loop_
_geom_bond_atom_site_label_1
_geom_bond_atom_site_label_2
_geom_bond_distance
_geom_bond_site_symmetry_2
_geom_bond_publ_flag
I1 Fe1 2.622(2) . ?
Fe2 C4 1.813(17) . ?
Fe2 C3 1.820(17) . ?
Fe2 C5 1.842(17) . ?
Fe2 S2 2.309(4) . ?
Fe2 S3 2.325(4) . ?
Fe2 S1 2.332(4) . ?
Fe1 C2 1.86(2) . ?
Fe1 C1 2.07(3) . ?
Fe1 S2 2.296(4) . ?
Fe1 S3 2.306(4) . ?
Fe1 S1 2.335(4) . ?
S1 C14 1.83(2) . ?
S3 C8 1.812(18) . ?
S2 C11 1.831(15) . ?
O4 C4 1.128(19) . ?
O5 C5 1.093(18) . ?
O3 C3 1.103(19) . ?
O2 C2 0.96(2) . ?
O1 C1 0.69(2) . ?
C6 C7 1.53(3) . ?
C6 H6A 0.9600 . ?
C6 H6B 0.9600 . ?
C6 H6C 0.9600 . ?
C7 C8 1.51(2) . ?
C7 H7A 0.9700 . ?
C7 H7B 0.9700 . ?
C8 H8A 0.9700 . ?
C8 H8B 0.9700 . ?
C9 C10 1.53(3) . ?
C9 H9A 0.9600 . ?
C9 H9B 0.9600 . ?
C9 H9C 0.9600 . ?
C10 C11 1.54(2) . ?
C10 H10A 0.9700 . ?
C10 H10B 0.9700 . ?
C11 H11A 0.9700 . ?
C11 H11B 0.9700 . ?
C14 C13 1.45(5) . ?
C14 C13A 1.59(5) . ?
C14 H14A 0.9700 . ?
C14 H14B 0.9700 . ?
C12 C13 1.48(6) . ?
C12 H12A 0.9600 . ?
C12 H12B 0.9600 . ?
C12 H12C 0.9600 . ?
C13 H13A 0.9700 . ?
C13 H13B 0.9700 . ?
C12A C13A 1.03(5) . ?
C12A H12D 0.9600 . ?
C12A H12E 0.9600 . ?
C12A H12F 0.9600 . ?
C13A H13C 0.9700 . ?
C13A H13D 0.9700 . ?

loop_
_geom_torsion_atom_site_label_1
_geom_torsion_atom_site_label_2
_geom_torsion_atom_site_label_3
_geom_torsion_atom_site_label_4
_geom_torsion
_geom_torsion_site_symmetry_1
_geom_torsion_site_symmetry_2
_geom_torsion_site_symmetry_3
_geom_torsion_site_symmetry_4
_geom_torsion_publ_flag
C4 Fe2 S1 C14 137(3) . . . . ?
C3 Fe2 S1 C14 -112.2(9) . . . . ?
C5 Fe2 S1 C14 -16.3(10) . . . . ?
S2 Fe2 S1 C14 152.9(8) . . . . ?
S3 Fe2 S1 C14 71.5(8) . . . . ?
C4 Fe2 S1 Fe1 25(3) . . . . ?
C3 Fe2 S1 Fe1 135.3(5) . . . . ?
C5 Fe2 S1 Fe1 -128.8(6) . . . . ?
S2 Fe2 S1 Fe1 40.39(13) . . . . ?
S3 Fe2 S1 Fe1 -41.00(13) . . . . ?
C2 Fe1 S1 C14 -127(4) . . . . ?
C1 Fe1 S1 C14 110.6(9) . . . . ?
S2 Fe1 S1 C14 -149.6(8) . . . . ?
S3 Fe1 S1 C14 -67.6(8) . . . . ?
I1 Fe1 S1 C14 24.6(8) . . . . ?
C2 Fe1 S1 Fe2 -18(4) . . . . ?
C1 Fe1 S1 Fe2 -140.5(5) . . . . ?
S2 Fe1 S1 Fe2 -40.64(13) . . . . ?
S3 Fe1 S1 Fe2 41.36(13) . . . . ?
I1 Fe1 S1 Fe2 133.57(11) . . . . ?
C2 Fe1 S3 C8 23.6(9) . . . . ?
C1 Fe1 S3 C8 -168(5) . . . . ?
S2 Fe1 S3 C8 -68.7(8) . . . . ?
S1 Fe1 S3 C8 -150.8(8) . . . . ?
I1 Fe1 S3 C8 110.5(8) . . . . ?
C2 Fe1 S3 Fe2 133.0(5) . . . . ?
C1 Fe1 S3 Fe2 -58(5) . . . . ?
S2 Fe1 S3 Fe2 40.64(12) . . . . ?
S1 Fe1 S3 Fe2 -41.45(13) . . . . ?
I1 Fe1 S3 Fe2 -140.08(10) . . . . ?
C4 Fe2 S3 C8 -21.5(8) . . . . ?
C3 Fe2 S3 C8 129(3) . . . . ?
C5 Fe2 S3 C8 -114.2(9) . . . . ?
S2 Fe2 S3 C8 67.9(6) . . . . ?
S1 Fe2 S3 C8 149.9(6) . . . . ?
C4 Fe2 S3 Fe1 -129.9(5) . . . . ?
C3 Fe2 S3 Fe1 20(3) . . . . ?
C5 Fe2 S3 Fe1 137.4(6) . . . . ?
S2 Fe2 S3 Fe1 -40.46(12) . . . . ?
S1 Fe2 S3 Fe1 41.54(13) . . . . ?
C2 Fe1 S2 C11 112.0(7) . . . . ?
C1 Fe1 S2 C11 21.3(7) . . . . ?
S3 Fe1 S2 C11 -152.4(5) . . . . ?
S1 Fe1 S2 C11 -70.5(5) . . . . ?
I1 Fe1 S2 C11 -159.7(12) . . . . ?
C2 Fe1 S2 Fe2 -136.5(4) . . . . ?
C1 Fe1 S2 Fe2 132.8(5) . . . . ?
S3 Fe1 S2 Fe2 -40.93(12) . . . . ?
S1 Fe1 S2 Fe2 41.00(13) . . . . ?
I1 Fe1 S2 Fe2 -48.2(12) . . . . ?
C4 Fe2 S2 C11 -112.5(8) . . . . ?
C3 Fe2 S2 C11 -19.2(8) . . . . ?
C5 Fe2 S2 C11 141(3) . . . . ?
S3 Fe2 S2 C11 151.7(6) . . . . ?
S1 Fe2 S2 C11 70.0(6) . . . . ?
C4 Fe2 S2 Fe1 136.4(5) . . . . ?
C3 Fe2 S2 Fe1 -130.3(6) . . . . ?
C5 Fe2 S2 Fe1 30(3) . . . . ?
S3 Fe2 S2 Fe1 40.62(12) . . . . ?
S1 Fe2 S2 Fe1 -41.08(13) . . . . ?
C3 Fe2 C4 O4 87(81) . . . . ?
C5 Fe2 C4 O4 -9(81) . . . . ?
S2 Fe2 C4 O4 -178(100) . . . . ?
S3 Fe2 C4 O4 -98(81) . . . . ?
S1 Fe2 C4 O4 -163(78) . . . . ?
C4 Fe2 C5 O5 -96(32) . . . . ?
C3 Fe2 C5 O5 170(32) . . . . ?
S2 Fe2 C5 O5 11(35) . . . . ?
S3 Fe2 C5 O5 0(32) . . . . ?
S1 Fe2 C5 O5 80(32) . . . . ?
C4 Fe2 C3 O3 -139(100) . . . . ?
C5 Fe2 C3 O3 -46(100) . . . . ?
S2 Fe2 C3 O3 130(100) . . . . ?
S3 Fe2 C3 O3 71(100) . . . . ?
S1 Fe2 C3 O3 50(100) . . . . ?
C1 Fe1 C2 O2 -119(14) . . . . ?
S2 Fe1 C2 O2 141(14) . . . . ?
S3 Fe1 C2 O2 60(14) . . . . ?
S1 Fe1 C2 O2 118(13) . . . . ?
I1 Fe1 C2 O2 -34(14) . . . . ?
C6 C7 C8 S3 72.9(19) . . . . ?
Fe1 S3 C8 C7 179.8(14) . . . . ?
Fe2 S3 C8 C7 89.6(16) . . . . ?
C9 C10 C11 S2 -175.0(14) . . . . ?
Fe1 S2 C11 C10 -90.4(11) . . . . ?
Fe2 S2 C11 C10 177.1(10) . . . . ?
Fe2 S1 C14 C13 77(3) . . . . ?
Fe1 S1 C14 C13 168(3) . . . . ?
Fe2 S1 C14 C13A 100(2) . . . . ?
Fe1 S1 C14 C13A -168.9(19) . . . . ?
C2 Fe1 C1 O1 140(32) . . . . ?
S2 Fe1 C1 O1 -126(32) . . . . ?
S3 Fe1 C1 O1 -28(36) . . . . ?
S1 Fe1 C1 O1 -45(32) . . . . ?
I1 Fe1 C1 O1 54(32) . . . . ?
C13A C14 C13 C12 83(7) . . . . ?
S1 C14 C13 C12 140(4) . . . . ?
C13 C14 C13A C12A -127(14) . . . . ?
S1 C14 C13A C12A 102(9) . . . . ?
